data_1532193
loop_
_publ_author_name
'Schmidt, R.'
'Kraus, M.'
'Mueller, B.G.'

_publ_section_title
;
 Neue Fluorozirconate und -hafnate mit V(2+) und Ti(2+)
;
_journal_name_full 'Zeitschrift fuer Anorganische und Allgemeine Chemie'
_journal_page_first 2344
_journal_page_last 2350
_journal_volume 627
_journal_year 2001
_chemical_formula_sum 'F7 K V Zr'
_chemical_name_systematic 'K (V Zr F7)'
_space_group_IT_number 52
_symmetry_space_group_name_Hall '-P 2a 2bc'
_symmetry_space_group_name_H-M 'P n n a'
_cell_angle_alpha 90
_cell_angle_beta 90
_cell_angle_gamma 90
_cell_formula_units_Z 4
_cell_length_a 11.098
_cell_length_b 7.88
_cell_length_c 6.48
_cell_volume 566.691
_citation_journal_id_ASTM ZAACAB
_cod_data_source_file Schmidt_ZAACAB_2001_42.cif
_cod_data_source_block F7K1V1Zr1
_cod_original_cell_volume 566.6905
_cod_original_formula_sum 'F7 K1 V1 Zr1'
_cod_database_code 1532193

loop_
_symmetry_equiv_pos_as_xyz
x,y,z
-x+1/2,-y,z
x,-y+1/2,-z+1/2
-x+1/2,y+1/2,-z+1/2
-x,-y,-z
x-1/2,y,-z
-x,y-1/2,z-1/2
x-1/2,-y-1/2,z-1/2

loop_
_atom_site_label
_atom_site_type_symbol
_atom_site_fract_x
_atom_site_fract_y
_atom_site_fract_z
_atom_site_occupancy
_atom_site_U_iso_or_equiv
F3 F-1 0.5829 0.25 0.25 1 0.0
V1 V+2 0.09478 0.25 0.25 1 0.0
F4 F-1 -0.04437 0.305 0.4484 1 0.0
Zr1 Zr+4 0.40725 0.25 0.25 1 0.0
K1 K+1 0.25 0 0.73334 1 0.0
F1 F-1 0.25016 0.2091 0.0717 1 0.0
F2 F-1 0.10607 0.9965 0.3316 1 0.0
